data_7115191
loop_
_publ_author_name
'Leech, Michael A.'
'Howard, Judith A. K.'
'Dahaoui, Slimane'
'Solanki, Nayan K.'
'Halcrow, Malcolm A.'

_publ_section_title
;
 A solid-state phase transition at 41 K involving the cooperative ordering
 of a fluxional pseudo-Jahn--Teller CuII system
;
_journal_issue 22
_journal_name_full 'Chemical Communications'
_journal_page_first 2245
_journal_paper_doi 10.1039/a906876g
_journal_year 1999
_chemical_formula_moiety 'C22 H18 Cu N10, 2 (B F4)'
_chemical_formula_sum 'C22 H18 B2 Cu F8 N10'
_chemical_formula_weight 659.62
_chemical_name_systematic
; 
 ? 
;
_space_group_IT_number 4
_symmetry_cell_setting monoclinic
_symmetry_space_group_name_Hall 'P 2yb'
_symmetry_space_group_name_H-M 'P 1 21 1'
_atom_sites_solution_hydrogens geom
_atom_sites_solution_primary direct
_atom_sites_solution_secondary difmap
_audit_creation_method SHELXL-97
_cell_angle_alpha 90.00
_cell_angle_beta 97.2050(10)
_cell_angle_gamma 90.00
_cell_formula_units_Z 6
_cell_length_a 8.4047(6)
_cell_length_b 25.3897(18)
_cell_length_c 18.6676(13)
_cell_measurement_reflns_used 967
_cell_measurement_temperature 31.5(2)
_cell_measurement_theta_max 26.29
_cell_measurement_theta_min 16.37
_cell_volume 3952.1(5)
_computing_cell_refinement 'Bruker SMART'
_computing_data_collection 'Bruker SMART'
_computing_data_reduction 'Bruker SAINT'
_computing_molecular_graphics 'SHELXL-97 (Sheldrick, 1997)'
_computing_publication_material 'SHELXL-97 (Sheldrick, 1997)'
_computing_structure_refinement 'SHELXL-97 (Sheldrick, 1997)'
_computing_structure_solution 'SHELXS-97 (Sheldrick, 1990)'
_diffrn_ambient_temperature 31.5(2)
_diffrn_measured_fraction_theta_full 0.892
_diffrn_measured_fraction_theta_max 0.892
_diffrn_measurement_device_type 'Bruker SMART-CCD'
_diffrn_measurement_method \f-scan
_diffrn_radiation_monochromator graphite
_diffrn_radiation_source 'fine-focus sealed tube'
_diffrn_radiation_type MoK\a
_diffrn_radiation_wavelength 0.71073
_diffrn_reflns_av_R_equivalents 0.0265
_diffrn_reflns_av_sigmaI/netI 0.0223
_diffrn_reflns_limit_h_max 10
_diffrn_reflns_limit_h_min -10
_diffrn_reflns_limit_k_max 32
_diffrn_reflns_limit_k_min -9
_diffrn_reflns_limit_l_max 24
_diffrn_reflns_limit_l_min -22
_diffrn_reflns_number 23287
_diffrn_reflns_theta_full 27.57
_diffrn_reflns_theta_max 27.57
_diffrn_reflns_theta_min 3.39
_exptl_absorpt_coefficient_mu 0.921
_exptl_absorpt_correction_T_max 0.801
_exptl_absorpt_correction_T_min 0.678
_exptl_absorpt_correction_type multi-scan
_exptl_absorpt_process_details 'SADABS (Sheldrick, 1996)'
_exptl_crystal_colour green
_exptl_crystal_density_diffrn 1.663
_exptl_crystal_density_method 'not measured'
_exptl_crystal_description block
_exptl_crystal_F_000 1986
_exptl_crystal_size_max 0.45
_exptl_crystal_size_mid 0.24
_exptl_crystal_size_min 0.22
_refine_diff_density_max 0.382
_refine_diff_density_min -0.443
_refine_diff_density_rms 0.057
_refine_ls_abs_structure_details 'Flack H D (1983), Acta Cryst. A39, 876-881'
_refine_ls_abs_structure_Flack 0.549(10)
_refine_ls_extinction_method none
_refine_ls_goodness_of_fit_ref 1.046
_refine_ls_hydrogen_treatment mixed
_refine_ls_matrix_type full
_refine_ls_number_parameters 1163
_refine_ls_number_reflns 9396
_refine_ls_number_restraints 1
_refine_ls_restrained_S_all 1.046
_refine_ls_R_factor_all 0.0303
_refine_ls_R_factor_gt 0.0272
_refine_ls_shift/su_max 0.008
_refine_ls_shift/su_mean 0.001
_refine_ls_structure_factor_coef Fsqd
_refine_ls_weighting_details 'calc w=1/[\s^2^(Fo^2^)+(0.0483P)^2^+0.6235P] where P=(Fo^2^+2Fc^2^)/3'
_refine_ls_weighting_scheme calc
_refine_ls_wR_factor_gt 0.0717
_refine_ls_wR_factor_ref 0.0738
_reflns_number_gt 8835
_reflns_number_total 9396
_reflns_threshold_expression >2sigma(I)
_cod_data_source_file 906876g.txt
_cod_data_source_block 31K
_cod_original_sg_symbol_H-M 'P 21'
_cod_database_code 7115191

loop_
_symmetry_equiv_pos_as_xyz
'x, y, z'
'-x, y+1/2, -z'

loop_
_atom_site_label
_atom_site_type_symbol
_atom_site_fract_x
_atom_site_fract_y
_atom_site_fract_z
_atom_site_U_iso_or_equiv
_atom_site_adp_type
_atom_site_occupancy
_atom_site_symmetry_multiplicity
_atom_site_calc_flag
_atom_site_refinement_flags
Cu1C Cu 0.22661(4) 0.236186(15) 0.24641(3) 0.00905(8) Uani 1 1 d .
N8C N 0.2179(3) 0.23706(11) 0.14110(12) 0.0105(5) Uani 1 1 d .
N3C N 0.2311(3) 0.22988(10) 0.35485(13) 0.0103(5) Uani 1 1 d .
N2C N 0.3433(3) 0.31333(9) 0.36614(11) 0.0105(4) Uani 1 1 d .
N9C N -0.0331(3) 0.27037(9) 0.14175(11) 0.0107(4) Uani 1 1 d .
N4C N 0.1261(3) 0.14564(9) 0.33419(11) 0.0108(4) Uani 1 1 d .
N1C N 0.3388(3) 0.31400(9) 0.29208(11) 0.0118(5) Uani 1 1 d .
N10C N -0.0032(3) 0.26490(9) 0.21552(11) 0.0112(4) Uani 1 1 d .
N7C N 0.4659(3) 0.20029(9) 0.16029(11) 0.0105(4) Uani 1 1 d .
C20C C -0.1831(3) 0.29000(11) 0.12222(14) 0.0131(5) Uani 1 1 d .
H8C H -0.2298 0.2971 0.0754 0.016 Uiso 1 1 calc R
C15C C 0.3419(3) 0.21946(10) 0.10977(14) 0.0106(5) Uani 1 1 d .
N5C N 0.1379(3) 0.15329(10) 0.26263(12) 0.0128(5) Uani 1 1 d .
C14C C 0.5996(3) 0.17204(11) 0.15245(14) 0.0129(5) Uani 1 1 d .
H11C H 0.6349 0.1624 0.1091 0.016 Uiso 1 1 calc R
C18C C 0.0747(3) 0.25685(11) 0.02554(14) 0.0114(5) Uani 1 1 d .
H12C H -0.0171 0.2692 -0.0024 0.014 Uiso 1 1 calc R
N6C N 0.4484(3) 0.20645(9) 0.23224(11) 0.0108(4) Uani 1 1 d .
C21C C -0.2525(3) 0.29740(11) 0.18367(14) 0.0134(5) Uani 1 1 d .
H14C H -0.3545 0.3104 0.1875 0.016 Uiso 1 1 calc R
C8C C 0.1809(3) 0.18549(11) 0.38381(14) 0.0106(5) Uani 1 1 d .
C10C C 0.0352(3) 0.07287(12) 0.28048(14) 0.0152(6) Uani 1 1 d .
H30C H -0.0074 0.0394 0.2708 0.018 Uiso 1 1 calc R
C9C C 0.0642(3) 0.09721(11) 0.34619(14) 0.0133(5) Uani 1 1 d .
H31C H 0.0453 0.0834 0.3905 0.016 Uiso 1 1 calc R
C22C C -0.1358(3) 0.28107(11) 0.24019(14) 0.0125(5) Uani 1 1 d .
H16C H -0.1503 0.2816 0.2888 0.015 Uiso 1 1 calc R
C19C C 0.0867(3) 0.25487(11) 0.10015(14) 0.0110(5) Uani 1 1 d .
C6C C 0.2356(3) 0.21983(11) 0.50236(15) 0.0124(6) Uani 1 1 d .
H18C H 0.2353 0.2168 0.5520 0.015 Uiso 1 1 calc R
C1C C 0.4096(3) 0.35893(11) 0.27817(14) 0.0121(5) Uani 1 1 d .
H27C H 0.4238 0.3703 0.2320 0.015 Uiso 1 1 calc R
C17C C 0.2081(3) 0.23927(12) -0.00560(14) 0.0132(6) Uani 1 1 d .
H19C H 0.2057 0.2406 -0.0555 0.016 Uiso 1 1 calc R
C2C C 0.4609(3) 0.38757(11) 0.34200(14) 0.0138(6) Uani 1 1 d .
H28C H 0.5133 0.4199 0.3459 0.017 Uiso 1 1 calc R
C3C C 0.4161(3) 0.35712(11) 0.39675(14) 0.0131(5) Uani 1 1 d .
H29C H 0.4324 0.3650 0.4458 0.016 Uiso 1 1 calc R
C7C C 0.1826(3) 0.17807(11) 0.45755(14) 0.0121(5) Uani 1 1 d .
H20C H 0.1497 0.1465 0.4762 0.015 Uiso 1 1 calc R
C4C C 0.2859(3) 0.26889(11) 0.39984(14) 0.0105(5) Uani 1 1 d .
C5C C 0.2889(3) 0.26612(11) 0.47376(14) 0.0116(5) Uani 1 1 d .
H21C H 0.3252 0.2942 0.5034 0.014 Uiso 1 1 calc R
C11C C 0.0837(3) 0.10919(11) 0.23059(14) 0.0129(5) Uani 1 1 d .
H32C H 0.0783 0.1030 0.1812 0.016 Uiso 1 1 calc R
C12C C 0.5750(3) 0.18257(11) 0.26820(14) 0.0128(5) Uani 1 1 d .
H22C H 0.5958 0.1808 0.3183 0.015 Uiso 1 1 calc R
C13C C 0.6731(3) 0.16038(11) 0.22048(15) 0.0149(6) Uani 1 1 d .
H23C H 0.7679 0.1417 0.2325 0.018 Uiso 1 1 calc R
C16C C 0.3438(3) 0.21993(11) 0.03589(14) 0.0121(5) Uani 1 1 d .
H24C H 0.4318 0.2079 0.0150 0.015 Uiso 1 1 calc R
F5C F 0.45634(19) 0.04298(8) 0.10556(8) 0.0209(4) Uani 1 1 d .
F8C F 0.1918(2) 0.02861(7) 0.11694(8) 0.0163(3) Uani 1 1 d .
F7C F 0.27355(19) 0.03551(7) 0.00480(8) 0.0161(3) Uani 1 1 d .
F6C F 0.27119(19) 0.10803(7) 0.07664(9) 0.0170(3) Uani 1 1 d .
B2C B 0.2992(4) 0.05348(13) 0.07685(16) 0.0130(6) Uani 1 1 d .
F5B F 0.43990(19) 0.36478(7) 0.10321(8) 0.0184(4) Uani 1 1 d .
F7B F 0.26136(19) 0.36400(7) 0.00046(8) 0.0150(3) Uani 1 1 d .
F8B F 0.17085(19) 0.36363(7) 0.11129(8) 0.0152(3) Uani 1 1 d .
F6B F 0.2846(2) 0.43750(7) 0.07106(9) 0.0152(3) Uani 1 1 d .
B2B B 0.2904(4) 0.38217(13) 0.07237(16) 0.0124(6) Uani 1 1 d .
F4C F 0.85783(19) 0.21305(7) 0.51357(8) 0.0146(3) Uani 1 1 d .
F2C F 0.82530(19) 0.17366(7) 0.40230(8) 0.0163(4) Uani 1 1 d .
F1C F 0.8343(2) 0.26328(7) 0.41127(9) 0.0217(4) Uani 1 1 d .
F3C F 0.61734(19) 0.21766(7) 0.44205(8) 0.0174(4) Uani 1 1 d .
B1C B 0.7847(4) 0.21705(13) 0.44169(16) 0.0147(6) Uani 1 1 d .
Cu1A Cu 0.22159(3) 0.902506(16) 0.237069(15) 0.00896(8) Uani 1 1 d .
N8A N 0.2169(2) 0.90456(10) 0.13148(11) 0.0102(4) Uani 1 1 d .
N3A N 0.2211(3) 0.89278(9) 0.34489(11) 0.0091(5) Uani 1 1 d .
N4A N 0.1152(3) 0.80947(9) 0.31989(11) 0.0107(4) Uani 1 1 d .
N10A N -0.0067(3) 0.93188(9) 0.20502(11) 0.0103(4) Uani 1 1 d .
N9A N -0.0340(3) 0.93814(9) 0.13112(11) 0.0098(4) Uani 1 1 d .
N2A N 0.3346(3) 0.97575(9) 0.36129(11) 0.0106(4) Uani 1 1 d .
N1A N 0.3299(3) 0.97872(9) 0.28748(11) 0.0112(4) Uani 1 1 d .
N5A N 0.1307(3) 0.81864(9) 0.24871(11) 0.0116(4) Uani 1 1 d .
C15A C 0.3426(3) 0.88732(10) 0.10094(14) 0.0114(5) Uani 1 1 d .
N6A N 0.4442(3) 0.87320(9) 0.22396(11) 0.0108(4) Uani 1 1 d .
C3A C 0.4113(3) 1.01810(11) 0.39423(14) 0.0127(5) Uani 1 1 d .
H12A H 0.4286 1.0244 0.4437 0.015 Uiso 1 1 calc R
C9A C 0.0512(3) 0.76083(11) 0.32879(15) 0.0130(5) Uani 1 1 d .
H31A H 0.0294 0.7461 0.3721 0.016 Uiso 1 1 calc R
C20A C -0.1830(3) 0.95853(11) 0.11101(14) 0.0130(5) Uani 1 1 d .
H13A H -0.2284 0.9662 0.0641 0.016 Uiso 1 1 calc R
N7A N 0.4647(3) 0.86750(9) 0.15235(11) 0.0103(4) Uani 1 1 d .
C8A C 0.1686(3) 0.84751(11) 0.37161(14) 0.0109(5) Uani 1 1 d .
C1A C 0.4034(3) 1.02319(11) 0.27567(14) 0.0125(5) Uani 1 1 d .
H16A H 0.4176 1.0357 0.2301 0.015 Uiso 1 1 calc R
C19A C 0.0875(3) 0.92334(11) 0.09046(14) 0.0116(5) Uani 1 1 d .
C14A C 0.6003(3) 0.84025(11) 0.14498(15) 0.0128(5) Uani 1 1 d .
H18A H 0.6382 0.8315 0.1018 0.015 Uiso 1 1 calc R
C17A C 0.2125(3) 0.90846(11) -0.01479(13) 0.0130(5) Uani 1 1 d .
H19A H 0.2113 0.9100 -0.0646 0.016 Uiso 1 1 calc R
C4A C 0.2747(3) 0.93084(11) 0.39242(14) 0.0105(5) Uani 1 1 d .
C21A C -0.2534(3) 0.96563(11) 0.17238(14) 0.0136(5) Uani 1 1 d .
H21A H -0.3549 0.9792 0.1759 0.016 Uiso 1 1 calc R
C2A C 0.4585(3) 1.04970(11) 0.34119(14) 0.0133(5) Uani 1 1 d .
H22A H 0.5140 1.0814 0.3468 0.016 Uiso 1 1 calc R
C18A C 0.0781(3) 0.92615(10) 0.01602(13) 0.0112(5) Uani 1 1 d .
H23A H -0.0126 0.9391 -0.0122 0.013 Uiso 1 1 calc R
C7A C 0.1680(3) 0.83840(11) 0.44465(14) 0.0123(5) Uani 1 1 d .
H24A H 0.1339 0.8064 0.4615 0.015 Uiso 1 1 calc R
C6A C 0.2204(3) 0.87893(12) 0.49184(14) 0.0129(5) Uani 1 1 d .
H25A H 0.2194 0.8744 0.5412 0.015 Uiso 1 1 calc R
C22A C -0.1391(3) 0.94800(11) 0.22927(14) 0.0122(5) Uani 1 1 d .
H26A H -0.1552 0.9478 0.2777 0.015 Uiso 1 1 calc R
C5A C 0.2743(3) 0.92614(12) 0.46614(14) 0.0131(5) Uani 1 1 d .
H27A H 0.3088 0.9535 0.4973 0.016 Uiso 1 1 calc R
C10A C 0.0252(3) 0.73778(12) 0.26161(15) 0.0140(6) Uani 1 1 d .
H32A H -0.0173 0.7046 0.2500 0.017 Uiso 1 1 calc R
C16A C 0.3470(3) 0.88878(10) 0.02734(14) 0.0127(6) Uani 1 1 d .
H28A H 0.4360 0.8771 0.0069 0.015 Uiso 1 1 calc R
C11A C 0.0773(3) 0.77555(11) 0.21428(14) 0.0120(5) Uani 1 1 d .
H33A H 0.0743 0.7707 0.1648 0.014 Uiso 1 1 calc R
C13A C 0.6711(3) 0.82795(11) 0.21318(14) 0.0138(6) Uani 1 1 d .
H29A H 0.7659 0.8094 0.2256 0.017 Uiso 1 1 calc R
C12A C 0.5703(3) 0.84933(11) 0.26022(14) 0.0123(5) Uani 1 1 d .
H30A H 0.5893 0.8471 0.3103 0.015 Uiso 1 1 calc R
Cu1B Cu 0.23333(4) 0.564382(13) 0.251400(19) 0.00983(9) Uani 1 1 d .
N8B N 0.2175(2) 0.56824(10) 0.14174(11) 0.0103(4) Uani 1 1 d .
N3B N 0.2365(3) 0.55812(9) 0.35638(12) 0.0100(5) Uani 1 1 d .
N4B N 0.1322(3) 0.47655(9) 0.33224(11) 0.0104(4) Uani 1 1 d .
N2B N 0.3413(3) 0.64097(9) 0.36141(11) 0.0106(4) Uani 1 1 d .
N1B N 0.3287(3) 0.63707(9) 0.28719(11) 0.0123(5) Uani 1 1 d .
N10B N -0.0197(3) 0.59494(9) 0.21482(11) 0.0117(4) Uani 1 1 d .
N9B N -0.0383(3) 0.60201(9) 0.14131(11) 0.0108(4) Uani 1 1 d .
N5B N 0.1499(3) 0.48837(9) 0.26214(11) 0.0111(4) Uani 1 1 d .
C3B C 0.4097(3) 0.68717(11) 0.38444(14) 0.0134(5) Uani 1 1 d .
H31B H 0.4301 0.6984 0.4321 0.016 Uiso 1 1 calc R
C18B C 0.0712(3) 0.59226(11) 0.02724(14) 0.0118(5) Uani 1 1 d .
H8B H -0.0222 0.6049 0.0009 0.014 Uiso 1 1 calc R
N7B N 0.4689(3) 0.53008(9) 0.15142(11) 0.0107(4) Uani 1 1 d .
N6B N 0.4698(3) 0.53219(9) 0.22493(12) 0.0129(5) Uani 1 1 d .
C20B C -0.1870(3) 0.62220(11) 0.11734(14) 0.0133(5) Uani 1 1 d .
H11B H -0.2264 0.6302 0.0698 0.016 Uiso 1 1 calc R
C14B C 0.5941(3) 0.50165(11) 0.13293(14) 0.0137(5) Uani 1 1 d .
H26B H 0.6172 0.4951 0.0863 0.016 Uiso 1 1 calc R
C19B C 0.0857(3) 0.58751(10) 0.10185(14) 0.0117(5) Uani 1 1 d .
C15B C 0.3396(3) 0.55280(11) 0.10700(14) 0.0118(5) Uani 1 1 d .
C6B C 0.2351(3) 0.54992(12) 0.50215(15) 0.0141(6) Uani 1 1 d .
H14B H 0.2337 0.5472 0.5518 0.017 Uiso 1 1 calc R
C8B C 0.1838(3) 0.51447(11) 0.38503(14) 0.0117(5) Uani 1 1 d .
C17B C 0.2029(3) 0.57715(11) -0.00652(14) 0.0135(6) Uani 1 1 d .
H16B H 0.1988 0.5806 -0.0563 0.016 Uiso 1 1 calc R
C1B C 0.3897(3) 0.68140(11) 0.26556(14) 0.0125(5) Uani 1 1 d .
H32B H 0.3963 0.6899 0.2176 0.015 Uiso 1 1 calc R
C4B C 0.2900(3) 0.59812(11) 0.39977(14) 0.0109(5) Uani 1 1 d .
C9B C 0.0687(3) 0.42776(11) 0.33714(15) 0.0139(5) Uani 1 1 d .
H27B H 0.0448 0.4113 0.3790 0.017 Uiso 1 1 calc R
C22B C -0.1575(3) 0.61068(11) 0.23531(14) 0.0131(5) Uani 1 1 d .
H18B H -0.1799 0.6101 0.2828 0.016 Uiso 1 1 calc R
C21B C -0.2662(3) 0.62841(11) 0.17628(14) 0.0137(5) Uani 1 1 d .
H19B H -0.3692 0.6415 0.1774 0.016 Uiso 1 1 calc R
C7B C 0.1805(3) 0.50787(11) 0.45850(14) 0.0132(5) Uani 1 1 d .
H20B H 0.1437 0.4769 0.4775 0.016 Uiso 1 1 calc R
C10B C 0.0463(3) 0.40714(12) 0.26853(14) 0.0150(6) Uani 1 1 d .
H28B H 0.0053 0.3742 0.2545 0.018 Uiso 1 1 calc R
C2B C 0.4437(3) 0.71435(12) 0.32477(14) 0.0145(5) Uani 1 1 d .
H33B H 0.4918 0.7473 0.3235 0.017 Uiso 1 1 calc R
C11B C 0.0989(3) 0.44659(11) 0.22412(15) 0.0136(6) Uani 1 1 d .
H29B H 0.0978 0.4436 0.1744 0.016 Uiso 1 1 calc R
C5B C 0.2919(3) 0.59605(11) 0.47404(14) 0.0129(5) Uani 1 1 d .
H21B H 0.3292 0.6240 0.5036 0.015 Uiso 1 1 calc R
C16B C 0.3395(3) 0.55712(11) 0.03312(14) 0.0125(5) Uani 1 1 d .
H22B H 0.4278 0.5469 0.0110 0.015 Uiso 1 1 calc R
C13B C 0.6799(3) 0.48445(11) 0.19542(15) 0.0164(6) Uani 1 1 d .
H30B H 0.7722 0.4639 0.2003 0.020 Uiso 1 1 calc R
C12B C 0.5982(3) 0.50472(11) 0.25097(14) 0.0152(6) Uani 1 1 d .
H23B H 0.6305 0.4994 0.2999 0.018 Uiso 1 1 calc R
F5A F 0.45210(19) 0.70515(7) 0.09752(8) 0.0188(4) Uani 1 1 d .
F7A F 0.27744(19) 0.70013(7) -0.00634(8) 0.0149(3) Uani 1 1 d .
F8A F 0.18353(19) 0.69724(6) 0.10360(8) 0.0147(3) Uani 1 1 d .
F6A F 0.2831(2) 0.77407(7) 0.06352(8) 0.0154(3) Uani 1 1 d .
B2A B 0.3001(4) 0.71897(13) 0.06582(17) 0.0130(6) Uani 1 1 d .
F4B F 0.82805(19) 0.55460(7) 0.49747(8) 0.0172(3) Uani 1 1 d .
F2B F 0.84500(19) 0.52954(8) 0.38103(9) 0.0214(4) Uani 1 1 d .
F1B F 0.7143(2) 0.60560(7) 0.40290(8) 0.0238(4) Uani 1 1 d .
F3B F 0.60479(19) 0.52618(7) 0.42549(8) 0.0191(4) Uani 1 1 d .
B1B B 0.7509(4) 0.55419(14) 0.42658(16) 0.0160(6) Uani 1 1 d .
F4A F 0.8545(2) 0.88250(7) 0.50362(8) 0.0151(3) Uani 1 1 d .
F2A F 0.81618(19) 0.83979(7) 0.39465(8) 0.0175(4) Uani 1 1 d .
F1A F 0.8376(2) 0.92946(7) 0.39892(9) 0.0224(4) Uani 1 1 d .
F3A F 0.61476(18) 0.88829(7) 0.43157(8) 0.0179(4) Uani 1 1 d .
B1A B 0.7823(4) 0.88524(13) 0.43156(16) 0.0150(7) Uani 1 1 d .

loop_
_atom_site_aniso_label
_atom_site_aniso_U_11
_atom_site_aniso_U_22
_atom_site_aniso_U_33
_atom_site_aniso_U_23
_atom_site_aniso_U_13
_atom_site_aniso_U_12
Cu1C 0.00954(16) 0.00960(18) 0.00784(16) -0.00021(11) 0.00041(12) 0.00060(12)
N8C 0.0089(11) 0.0122(11) 0.0100(11) 0.0014(10) -0.0002(9) -0.0015(10)
N3C 0.0099(11) 0.0113(12) 0.0094(11) -0.0011(9) 0.0003(9) 0.0013(9)
N2C 0.0110(11) 0.0112(11) 0.0090(10) -0.0030(8) 0.0006(8) -0.0006(9)
N9C 0.0120(11) 0.0106(11) 0.0095(10) -0.0002(8) 0.0013(8) 0.0008(8)
N4C 0.0122(11) 0.0105(11) 0.0092(10) 0.0007(8) -0.0003(8) 0.0003(9)
N1C 0.0121(11) 0.0144(12) 0.0088(10) 0.0017(9) 0.0010(8) 0.0001(9)
N10C 0.0141(12) 0.0096(11) 0.0094(10) 0.0011(8) -0.0008(9) -0.0010(9)
N7C 0.0113(11) 0.0108(11) 0.0093(10) -0.0007(8) 0.0013(8) 0.0000(8)
C20C 0.0110(13) 0.0113(13) 0.0155(13) 0.0027(10) -0.0037(10) 0.0006(10)
C15C 0.0091(13) 0.0061(12) 0.0168(13) -0.0001(10) 0.0022(10) 0.0002(9)
N5C 0.0127(11) 0.0157(12) 0.0106(10) 0.0014(9) 0.0044(9) 0.0000(9)
C14C 0.0112(13) 0.0117(13) 0.0161(13) -0.0002(10) 0.0029(10) 0.0005(10)
C18C 0.0093(13) 0.0126(13) 0.0114(12) 0.0005(10) -0.0024(10) -0.0028(10)
N6C 0.0139(12) 0.0099(11) 0.0087(10) -0.0010(8) 0.0020(8) -0.0009(9)
C21C 0.0126(13) 0.0103(13) 0.0173(13) -0.0001(10) 0.0023(10) 0.0003(10)
C8C 0.0093(13) 0.0100(13) 0.0124(12) 0.0002(10) 0.0006(10) 0.0026(10)
C10C 0.0148(13) 0.0111(13) 0.0185(13) -0.0017(11) -0.0021(10) 0.0006(11)
C9C 0.0144(13) 0.0096(13) 0.0157(13) 0.0021(10) 0.0009(10) -0.0001(10)
C22C 0.0128(13) 0.0121(13) 0.0131(12) -0.0011(10) 0.0031(10) -0.0020(10)
C19C 0.0106(13) 0.0071(12) 0.0149(12) -0.0001(10) -0.0002(10) 0.0007(10)
C6C 0.0108(14) 0.0147(14) 0.0114(13) 0.0018(10) -0.0005(10) 0.0034(10)
C1C 0.0137(13) 0.0103(13) 0.0126(12) 0.0000(10) 0.0031(10) -0.0003(10)
C17C 0.0198(15) 0.0107(14) 0.0087(13) -0.0013(10) 0.0002(11) -0.0012(11)
C2C 0.0120(13) 0.0117(14) 0.0176(13) 0.0000(10) 0.0011(10) -0.0019(9)
C3C 0.0155(14) 0.0104(13) 0.0130(12) -0.0014(10) 0.0008(10) -0.0005(10)
C7C 0.0114(13) 0.0109(13) 0.0145(13) 0.0023(10) 0.0034(10) 0.0011(10)
C4C 0.0062(12) 0.0091(12) 0.0162(13) -0.0014(10) 0.0013(10) 0.0008(9)
C5C 0.0100(13) 0.0109(13) 0.0136(13) -0.0028(10) 0.0010(10) -0.0001(10)
C11C 0.0115(13) 0.0133(14) 0.0138(13) -0.0023(10) 0.0010(10) 0.0031(10)
C12C 0.0132(14) 0.0117(13) 0.0124(12) 0.0005(10) -0.0028(10) -0.0016(10)
C13C 0.0112(13) 0.0136(14) 0.0197(14) 0.0029(11) 0.0010(11) 0.0023(10)
C16C 0.0116(13) 0.0111(13) 0.0143(13) -0.0021(10) 0.0045(10) -0.0006(10)
F5C 0.0148(8) 0.0311(11) 0.0168(8) 0.0054(7) 0.0017(7) 0.0065(7)
F8C 0.0213(9) 0.0133(8) 0.0151(8) -0.0009(6) 0.0062(7) -0.0026(7)
F7C 0.0201(9) 0.0158(9) 0.0130(7) 0.0000(6) 0.0037(6) 0.0010(6)
F6C 0.0196(8) 0.0119(8) 0.0183(8) 0.0005(6) -0.0025(7) -0.0019(7)
B2C 0.0146(15) 0.0120(15) 0.0130(14) 0.0006(11) 0.0038(12) -0.0014(12)
F5B 0.0164(8) 0.0242(9) 0.0148(8) 0.0034(7) 0.0023(6) 0.0075(7)
F7B 0.0188(8) 0.0141(8) 0.0123(7) -0.0012(6) 0.0025(6) -0.0008(6)
F8B 0.0190(9) 0.0124(8) 0.0147(7) -0.0012(6) 0.0049(6) -0.0018(6)
F6B 0.0181(9) 0.0108(8) 0.0161(8) -0.0004(6) -0.0001(6) -0.0020(6)
B2B 0.0148(16) 0.0130(15) 0.0096(14) 0.0000(11) 0.0025(12) -0.0009(11)
F4C 0.0182(9) 0.0143(8) 0.0112(7) -0.0018(6) 0.0010(6) -0.0019(6)
F2C 0.0166(8) 0.0183(9) 0.0137(8) -0.0049(6) 0.0003(6) 0.0032(6)
F1C 0.0339(11) 0.0169(9) 0.0143(8) 0.0022(6) 0.0027(7) -0.0044(7)
F3C 0.0133(8) 0.0230(9) 0.0159(8) -0.0012(7) 0.0010(6) 0.0050(7)
B1C 0.0177(17) 0.0134(15) 0.0123(14) -0.0018(12) -0.0008(12) -0.0003(12)
Cu1A 0.00993(15) 0.00916(16) 0.00758(14) 0.00017(18) 0.00023(11) 0.00088(14)
N8A 0.0098(10) 0.0094(11) 0.0108(9) 0.0018(10) -0.0009(8) -0.0005(10)
N3A 0.0094(10) 0.0093(12) 0.0086(9) 0.0015(8) 0.0010(8) 0.0037(8)
N4A 0.0105(11) 0.0110(11) 0.0106(10) 0.0017(9) 0.0013(8) 0.0005(8)
N10A 0.0143(11) 0.0083(11) 0.0076(9) 0.0018(8) -0.0014(8) -0.0012(8)
N9A 0.0102(11) 0.0088(10) 0.0105(10) 0.0001(8) 0.0020(8) 0.0007(8)
N2A 0.0113(11) 0.0125(11) 0.0079(10) -0.0003(8) 0.0012(8) -0.0001(9)
N1A 0.0131(11) 0.0105(11) 0.0097(10) 0.0005(8) 0.0001(8) 0.0003(9)
N5A 0.0110(11) 0.0131(11) 0.0105(10) 0.0005(9) 0.0012(8) -0.0001(9)
C15A 0.0101(13) 0.0107(13) 0.0131(12) 0.0009(9) 0.0008(10) -0.0006(9)
N6A 0.0126(11) 0.0114(11) 0.0088(10) -0.0006(8) 0.0025(8) -0.0012(9)
C3A 0.0157(14) 0.0113(13) 0.0107(12) -0.0025(10) -0.0001(10) -0.0014(10)
C9A 0.0130(13) 0.0109(13) 0.0153(13) 0.0000(10) 0.0020(10) -0.0005(10)
C20A 0.0136(13) 0.0098(13) 0.0143(12) 0.0014(10) -0.0032(10) -0.0008(10)
N7A 0.0104(11) 0.0123(11) 0.0085(10) -0.0001(8) 0.0015(8) 0.0001(8)
C8A 0.0082(12) 0.0084(12) 0.0156(13) -0.0019(10) -0.0001(10) 0.0014(9)
C1A 0.0129(13) 0.0118(13) 0.0126(12) -0.0001(10) 0.0007(10) 0.0019(10)
C19A 0.0131(13) 0.0075(12) 0.0140(12) 0.0003(10) 0.0016(10) -0.0002(10)
C14A 0.0107(13) 0.0117(13) 0.0163(13) -0.0002(10) 0.0032(10) 0.0012(10)
C17A 0.0174(13) 0.0128(15) 0.0092(11) -0.0008(10) 0.0031(10) -0.0013(11)
C4A 0.0070(12) 0.0083(13) 0.0159(12) -0.0014(10) 0.0003(10) 0.0012(10)
C21A 0.0141(14) 0.0118(13) 0.0146(12) -0.0004(10) 0.0005(10) -0.0002(10)
C2A 0.0122(13) 0.0118(13) 0.0158(13) -0.0002(10) 0.0010(10) -0.0017(10)
C18A 0.0113(13) 0.0090(13) 0.0121(12) -0.0004(10) -0.0035(10) 0.0000(10)
C7A 0.0115(13) 0.0114(13) 0.0144(12) 0.0017(10) 0.0037(10) 0.0011(10)
C6A 0.0120(14) 0.0146(13) 0.0111(12) 0.0001(10) -0.0018(10) 0.0012(10)
C22A 0.0126(13) 0.0115(13) 0.0126(12) -0.0012(10) 0.0027(10) -0.0016(10)
C5A 0.0105(13) 0.0158(14) 0.0130(12) -0.0001(10) 0.0011(10) 0.0003(11)
C10A 0.0136(14) 0.0099(13) 0.0184(14) -0.0006(10) 0.0014(11) 0.0003(11)
C16A 0.0134(14) 0.0110(14) 0.0145(12) -0.0021(9) 0.0043(10) -0.0016(9)
C11A 0.0105(13) 0.0126(13) 0.0125(12) -0.0016(10) -0.0001(10) 0.0040(10)
C13A 0.0115(13) 0.0141(14) 0.0155(13) 0.0021(10) 0.0002(11) 0.0005(10)
C12A 0.0143(13) 0.0085(12) 0.0135(12) 0.0026(10) -0.0009(10) -0.0019(10)
Cu1B 0.01126(16) 0.0083(2) 0.00992(18) -0.00100(15) 0.00129(12) -0.00037(13)
N8B 0.0092(10) 0.0101(11) 0.0115(10) -0.0002(10) 0.0013(8) -0.0020(9)
N3B 0.0100(10) 0.0092(12) 0.0109(10) -0.0025(9) 0.0016(8) 0.0012(9)
N4B 0.0113(11) 0.0101(11) 0.0097(10) 0.0012(8) 0.0009(8) -0.0002(8)
N2B 0.0126(11) 0.0103(11) 0.0086(10) -0.0008(8) -0.0002(8) 0.0003(9)
N1B 0.0136(11) 0.0133(11) 0.0094(10) -0.0024(8) -0.0004(9) 0.0024(9)
N10B 0.0169(11) 0.0091(11) 0.0085(10) 0.0005(8) -0.0011(9) -0.0013(9)
N9B 0.0115(11) 0.0113(11) 0.0095(10) 0.0006(8) 0.0009(8) -0.0003(9)
N5B 0.0120(11) 0.0120(11) 0.0101(10) 0.0022(8) 0.0042(8) 0.0009(9)
C3B 0.0127(14) 0.0151(14) 0.0120(12) -0.0009(10) -0.0002(10) -0.0002(11)
C18B 0.0119(13) 0.0101(13) 0.0128(12) 0.0005(10) -0.0013(10) -0.0016(10)
N7B 0.0109(11) 0.0128(11) 0.0082(10) 0.0006(8) 0.0008(8) -0.0001(9)
N6B 0.0166(12) 0.0124(12) 0.0089(10) 0.0009(8) -0.0013(9) -0.0032(9)
C20B 0.0140(13) 0.0102(13) 0.0143(13) 0.0022(10) -0.0034(11) 0.0000(10)
C14B 0.0131(13) 0.0135(13) 0.0147(12) -0.0006(10) 0.0033(10) -0.0003(10)
C19B 0.0118(13) 0.0069(12) 0.0166(13) -0.0004(10) 0.0023(10) -0.0006(10)
C15B 0.0106(13) 0.0100(13) 0.0147(12) 0.0008(10) 0.0003(10) 0.0002(10)
C6B 0.0117(13) 0.0184(15) 0.0121(12) 0.0007(10) 0.0007(10) -0.0001(11)
C8B 0.0094(13) 0.0112(14) 0.0144(13) 0.0008(10) 0.0016(10) 0.0023(10)
C17B 0.0177(13) 0.0111(14) 0.0114(12) -0.0019(10) 0.0007(10) -0.0008(11)
C1B 0.0126(14) 0.0124(13) 0.0131(13) 0.0012(10) 0.0034(10) 0.0022(10)
C4B 0.0064(12) 0.0097(13) 0.0169(13) -0.0003(10) 0.0021(10) 0.0002(10)
C9B 0.0151(14) 0.0103(13) 0.0162(13) 0.0013(10) 0.0013(10) -0.0004(10)
C22B 0.0157(14) 0.0110(13) 0.0124(12) -0.0003(10) 0.0009(10) -0.0012(11)
C21B 0.0143(14) 0.0090(13) 0.0174(13) -0.0011(10) 0.0004(11) 0.0000(10)
C7B 0.0135(14) 0.0110(13) 0.0154(13) 0.0022(10) 0.0027(10) 0.0010(10)
C10B 0.0128(13) 0.0110(14) 0.0205(13) -0.0033(11) -0.0003(10) 0.0001(11)
C2B 0.0129(14) 0.0113(13) 0.0190(13) 0.0002(11) 0.0007(11) -0.0004(10)
C11B 0.0130(14) 0.0135(14) 0.0134(13) -0.0033(10) -0.0027(10) 0.0039(10)
C5B 0.0112(13) 0.0116(13) 0.0154(13) -0.0020(10) -0.0003(10) 0.0001(10)
C16B 0.0143(13) 0.0121(13) 0.0115(12) -0.0016(10) 0.0038(10) -0.0007(10)
C13B 0.0135(13) 0.0149(14) 0.0200(14) 0.0035(11) -0.0008(11) 0.0002(11)
C12B 0.0174(14) 0.0128(13) 0.0144(13) 0.0025(10) -0.0018(11) -0.0041(11)
F5A 0.0150(8) 0.0278(10) 0.0139(8) 0.0043(7) 0.0025(6) 0.0057(7)
F7A 0.0178(8) 0.0145(8) 0.0125(7) -0.0013(6) 0.0029(6) 0.0003(6)
F8A 0.0178(8) 0.0119(8) 0.0148(8) 0.0002(6) 0.0040(6) -0.0019(6)
F6A 0.0179(9) 0.0116(8) 0.0159(8) 0.0011(6) -0.0011(6) -0.0012(6)
B2A 0.0134(16) 0.0124(15) 0.0134(15) 0.0002(12) 0.0029(12) 0.0012(11)
F4B 0.0227(8) 0.0154(8) 0.0131(7) -0.0034(6) 0.0003(6) -0.0021(7)
F2B 0.0157(9) 0.0312(10) 0.0168(8) -0.0078(7) -0.0003(7) 0.0050(7)
F1B 0.0389(10) 0.0133(9) 0.0183(8) 0.0033(6) 0.0004(7) -0.0001(7)
F3B 0.0184(9) 0.0229(9) 0.0153(8) 0.0032(7) -0.0008(6) -0.0011(7)
B1B 0.0170(16) 0.0173(16) 0.0137(14) 0.0002(12) 0.0018(12) -0.0015(13)
F4A 0.0175(9) 0.0161(8) 0.0113(7) -0.0013(6) 0.0004(6) -0.0009(6)
F2A 0.0161(8) 0.0202(9) 0.0156(8) -0.0053(7) -0.0005(6) 0.0034(7)
F1A 0.0323(10) 0.0195(9) 0.0150(8) 0.0027(7) 0.0012(7) -0.0070(7)
F3A 0.0134(8) 0.0243(10) 0.0158(7) -0.0006(6) 0.0007(6) 0.0051(6)
B1A 0.0205(17) 0.0155(16) 0.0084(13) -0.0014(11) -0.0010(12) -0.0002(12)

loop_
_atom_type_symbol
_atom_type_description
_atom_type_scat_dispersion_real
_atom_type_scat_dispersion_imag
_atom_type_scat_source
C C 0.0033 0.0016 'International Tables Vol C Tables 4.2.6.8 and 6.1.1.4'
H H 0.0000 0.0000 'International Tables Vol C Tables 4.2.6.8 and 6.1.1.4'
B B 0.0013 0.0007 'International Tables Vol C Tables 4.2.6.8 and 6.1.1.4'
N N 0.0061 0.0033 'International Tables Vol C Tables 4.2.6.8 and 6.1.1.4'
F F 0.0171 0.0103 'International Tables Vol C Tables 4.2.6.8 and 6.1.1.4'
Cu Cu 0.3201 1.2651 'International Tables Vol C Tables 4.2.6.8 and 6.1.1.4'

loop_
_geom_angle_atom_site_label_1
_geom_angle_atom_site_label_2
_geom_angle_atom_site_label_3
_geom_angle
N8C Cu1C N3C 175.97(12)
N8C Cu1C N6C 78.22(9)
N3C Cu1C N6C 101.28(9)
N8C Cu1C N10C 78.51(9)
N3C Cu1C N10C 101.84(9)
N6C Cu1C N10C 156.69(8)
N8C Cu1C N5C 99.97(9)
N3C Cu1C N5C 76.01(9)
N6C Cu1C N5C 89.71(9)
N10C Cu1C N5C 93.03(8)
N8C Cu1C N1C 108.88(9)
N3C Cu1C N1C 75.10(9)
N6C Cu1C N1C 91.55(8)
N10C Cu1C N1C 97.17(9)
N5C Cu1C N1C 150.76(8)
C15C N8C C19C 119.7(2)
C15C N8C Cu1C 120.20(18)
C19C N8C Cu1C 120.10(19)
C8C N3C C4C 117.9(2)
C8C N3C Cu1C 120.13(19)
C4C N3C Cu1C 121.92(19)
C3C N2C N1C 111.5(2)
C3C N2C C4C 129.0(2)
N1C N2C C4C 119.4(2)
C20C N9C N10C 110.6(2)
C20C N9C C19C 131.2(2)
N10C N9C C19C 118.2(2)
C9C N4C N5C 111.4(2)
C9C N4C C8C 129.7(2)
N5C N4C C8C 118.9(2)
C1C N1C N2C 104.5(2)
C1C N1C Cu1C 146.79(18)
N2C N1C Cu1C 108.59(16)
C22C N10C N9C 105.1(2)
C22C N10C Cu1C 143.77(18)
N9C N10C Cu1C 111.12(16)
C14C N7C N6C 110.9(2)
C14C N7C C15C 131.8(2)
N6C N7C C15C 117.0(2)
N9C C20C C21C 107.7(2)
N8C C15C C16C 122.8(2)
N8C C15C N7C 112.1(2)
C16C C15C N7C 125.0(2)
C11C N5C N4C 105.0(2)
C11C N5C Cu1C 145.70(18)
N4C N5C Cu1C 109.15(16)
N7C C14C C13C 107.3(2)
C19C C18C C17C 116.4(2)
C12C N6C N7C 105.3(2)
C12C N6C Cu1C 141.43(19)
N7C N6C Cu1C 112.09(15)
C20C C21C C22C 105.0(2)
N3C C8C C7C 123.3(3)
N3C C8C N4C 115.6(2)
C7C C8C N4C 121.1(2)
C9C C10C C11C 105.3(3)
N4C C9C C10C 106.8(2)
N10C C22C C21C 111.6(2)
N8C C19C C18C 122.5(2)
N8C C19C N9C 112.1(2)
C18C C19C N9C 125.4(2)
C5C C6C C7C 120.6(2)
N1C C1C C2C 111.9(2)
C16C C17C C18C 121.8(2)
C3C C2C C1C 104.8(2)
N2C C3C C2C 107.4(2)
C8C C7C C6C 117.2(3)
N3C C4C C5C 123.4(3)
N3C C4C N2C 115.0(2)
C5C C4C N2C 121.6(2)
C4C C5C C6C 117.5(2)
N5C C11C C10C 111.6(2)
N6C C12C C13C 111.0(2)
C14C C13C C12C 105.6(2)
C15C C16C C17C 116.7(3)
F5C B2C F8C 110.8(2)
F5C B2C F6C 110.0(2)
F8C B2C F6C 109.2(2)
F5C B2C F7C 109.3(2)
F8C B2C F7C 109.5(2)
F6C B2C F7C 108.1(2)
F5B B2B F8B 110.5(2)
F5B B2B F6B 110.7(2)
F8B B2B F6B 108.7(2)
F5B B2B F7B 109.3(2)
F8B B2B F7B 109.6(2)
F6B B2B F7B 108.0(2)
F1C B1C F2C 110.3(2)
F1C B1C F3C 110.1(2)
F2C B1C F3C 108.8(2)
F1C B1C F4C 109.4(2)
F2C B1C F4C 109.9(2)
F3C B1C F4C 108.3(2)
N8A Cu1A N3A 174.39(11)
N8A Cu1A N6A 78.15(9)
N3A Cu1A N6A 100.91(9)
N8A Cu1A N10A 78.46(9)
N3A Cu1A N10A 102.29(9)
N6A Cu1A N10A 156.59(8)
N8A Cu1A N5A 98.93(9)
N3A Cu1A N5A 75.50(8)
N6A Cu1A N5A 89.66(9)
N10A Cu1A N5A 93.11(8)
N8A Cu1A N1A 110.27(9)
N3A Cu1A N1A 75.24(9)
N6A Cu1A N1A 91.95(8)
N10A Cu1A N1A 96.90(8)
N5A Cu1A N1A 150.46(8)
C15A N8A C19A 120.2(2)
C15A N8A Cu1A 120.10(17)
C19A N8A Cu1A 119.73(18)
C8A N3A C4A 117.7(2)
C8A N3A Cu1A 120.80(17)
C4A N3A Cu1A 121.52(18)
C9A N4A N5A 111.0(2)
C9A N4A C8A 129.6(2)
N5A N4A C8A 119.4(2)
C22A N10A N9A 105.4(2)
C22A N10A Cu1A 143.36(17)
N9A N10A Cu1A 111.19(16)
C20A N9A N10A 110.5(2)
C20A N9A C19A 131.4(2)
N10A N9A C19A 118.1(2)
C3A N2A N1A 111.2(2)
C3A N2A C4A 129.1(2)
N1A N2A C4A 119.5(2)
C1A N1A N2A 105.0(2)
C1A N1A Cu1A 145.60(19)
N2A N1A Cu1A 109.00(16)
C11A N5A N4A 105.3(2)
C11A N5A Cu1A 145.63(18)
N4A N5A Cu1A 108.93(16)
N8A C15A C16A 122.5(2)
N8A C15A N7A 112.0(2)
C16A C15A N7A 125.5(2)
C12A N6A N7A 104.9(2)
C12A N6A Cu1A 141.56(19)
N7A N6A Cu1A 112.36(16)
N2A C3A C2A 107.4(2)
N4A C9A C10A 107.1(2)
N9A C20A C21A 107.4(2)
C14A N7A N6A 111.2(2)
C14A N7A C15A 131.6(2)
N6A N7A C15A 117.0(2)
N3A C8A C7A 123.3(2)
N3A C8A N4A 115.1(2)
C7A C8A N4A 121.6(2)
N1A C1A C2A 111.7(2)
N8A C19A C18A 122.2(2)
N8A C19A N9A 112.5(2)
C18A C19A N9A 125.3(2)
N7A C14A C13A 107.1(2)
C16A C17A C18A 121.5(2)
N3A C4A C5A 123.4(3)
N3A C4A N2A 114.7(2)
C5A C4A N2A 121.9(2)
C20A C21A C22A 105.3(2)
C3A C2A C1A 104.6(2)
C19A C18A C17A 116.6(2)
C8A C7A C6A 117.4(3)
C5A C6A C7A 120.8(2)
N10A C22A C21A 111.3(2)
C4A C5A C6A 117.4(3)
C9A C10A C11A 104.8(3)
C15A C16A C17A 116.9(3)
N5A C11A C10A 111.9(2)
C14A C13A C12A 105.5(2)
N6A C12A C13A 111.3(2)
N3B Cu1B N8B 176.51(10)
N3B Cu1B N5B 77.90(9)
N8B Cu1B N5B 99.32(9)
N3B Cu1B N1B 78.20(9)
N8B Cu1B N1B 104.66(9)
N5B Cu1B N1B 155.97(9)
N3B Cu1B N6B 106.67(8)
N8B Cu1B N6B 75.29(8)
N5B Cu1B N6B 90.11(9)
N1B Cu1B N6B 94.41(8)
N3B Cu1B N10B 102.78(8)
N8B Cu1B N10B 75.08(8)
N5B Cu1B N10B 91.80(8)
N1B Cu1B N10B 95.79(8)
N6B Cu1B N10B 150.23(8)
C15B N8B C19B 117.8(2)
C15B N8B Cu1B 121.01(17)
C19B N8B Cu1B 121.22(18)
C8B N3B C4B 119.4(2)
C8B N3B Cu1B 120.34(18)
C4B N3B Cu1B 120.21(19)
C9B N4B N5B 110.8(2)
C9B N4B C8B 131.8(2)
N5B N4B C8B 117.3(2)
C3B N2B N1B 110.9(2)
C3B N2B C4B 131.1(2)
N1B N2B C4B 117.9(2)
C1B N1B N2B 105.2(2)
C1B N1B Cu1B 143.46(19)
N2B N1B Cu1B 111.27(17)
C22B N10B N9B 104.8(2)
C22B N10B Cu1B 146.04(18)
N9B N10B Cu1B 109.12(16)
C20B N9B N10B 111.1(2)
C20B N9B C19B 129.4(2)
N10B N9B C19B 119.5(2)
C11B N5B N4B 105.8(2)
C11B N5B Cu1B 142.08(19)
N4B N5B Cu1B 112.05(16)
N2B C3B C2B 107.6(2)
C19B C18B C17B 117.1(2)
C14B N7B N6B 111.6(2)
C14B N7B C15B 129.5(2)
N6B N7B C15B 118.8(2)
C12B N6B N7B 104.4(2)
C12B N6B Cu1B 143.91(19)
N7B N6B Cu1B 109.74(15)
C21B C20B N9B 107.2(2)
N7B C14B C13B 107.3(2)
N8B C19B C18B 123.3(2)
N8B C19B N9B 114.8(2)
C18B C19B N9B 121.9(2)
N8B C15B C16B 123.7(2)
N8B C15B N7B 114.6(2)
C16B C15B N7B 121.6(2)
C7B C6B C5B 122.0(2)
N3B C8B C7B 123.2(3)
N3B C8B N4B 112.2(2)
C7B C8B N4B 124.6(2)
C16B C17B C18B 120.8(2)
N1B C1B C2B 111.3(2)
N3B C4B C5B 122.4(3)
N3B C4B N2B 112.4(2)
C5B C4B N2B 125.1(2)
N4B C9B C10B 107.1(2)
N10B C22B C21B 111.9(2)
C20B C21B C22B 105.0(2)
C8B C7B C6B 116.3(3)
C9B C10B C11B 105.2(2)
C3B C2B C1B 104.9(3)
N5B C11B C10B 111.1(2)
C4B C5B C6B 116.6(2)
C17B C16B C15B 117.3(2)
C14B C13B C12B 104.9(2)
N6B C12B C13B 111.8(2)
F5A B2A F8A 110.7(2)
F5A B2A F6A 110.5(2)
F8A B2A F6A 109.6(2)
F5A B2A F7A 109.1(2)
F8A B2A F7A 109.2(2)
F6A B2A F7A 107.8(2)
F2B B1B F4B 110.7(2)
F2B B1B F1B 110.4(2)
F4B B1B F1B 110.5(2)
F2B B1B F3B 109.0(2)
F4B B1B F3B 108.4(2)
F1B B1B F3B 107.9(2)
F1A B1A F2A 110.7(2)
F1A B1A F4A 109.4(2)
F2A B1A F4A 110.0(2)
F1A B1A F3A 110.2(2)
F2A B1A F3A 108.2(2)
F4A B1A F3A 108.3(2)

loop_
_geom_bond_atom_site_label_1
_geom_bond_atom_site_label_2
_geom_bond_distance
Cu1C N8C 1.958(2)
Cu1C N3C 2.026(2)
Cu1C N6C 2.058(2)
Cu1C N10C 2.077(2)
Cu1C N5C 2.266(2)
Cu1C N1C 2.306(2)
N8C C15C 1.335(4)
N8C C19C 1.339(3)
N3C C8C 1.341(4)
N3C C4C 1.342(3)
N2C C3C 1.360(3)
N2C N1C 1.379(3)
N2C C4C 1.406(3)
N9C C20C 1.362(3)
N9C N10C 1.376(3)
N9C C19C 1.403(4)
N4C C9C 1.365(4)
N4C N5C 1.366(3)
N4C C8C 1.410(3)
N1C C1C 1.327(4)
N10C C22C 1.324(4)
N7C C14C 1.356(3)
N7C N6C 1.378(3)
N7C C15C 1.402(3)
C20C C21C 1.363(4)
C15C C16C 1.381(4)
N5C C11C 1.323(4)
C14C C13C 1.373(4)
C18C C19C 1.385(4)
C18C C17C 1.400(4)
N6C C12C 1.331(3)
C21C C22C 1.409(4)
C8C C7C 1.388(4)
C10C C9C 1.368(4)
C10C C11C 1.407(4)
C6C C5C 1.388(4)
C6C C7C 1.389(4)
C1C C2C 1.416(4)
C17C C16C 1.386(4)
C2C C3C 1.371(4)
C4C C5C 1.379(4)
C12C C13C 1.405(4)
F5C B2C 1.387(3)
F8C B2C 1.394(3)
F7C B2C 1.411(3)
F6C B2C 1.405(4)
F5B B2B 1.387(4)
F7B B2B 1.411(3)
F8B B2B 1.394(4)
F6B B2B 1.406(4)
F4C B1C 1.408(3)
F2C B1C 1.391(4)
F1C B1C 1.390(4)
F3C B1C 1.408(4)
Cu1A N8A 1.967(2)
Cu1A N3A 2.028(2)
Cu1A N6A 2.056(2)
Cu1A N10A 2.076(2)
Cu1A N5A 2.282(2)
Cu1A N1A 2.290(2)
N8A C15A 1.335(4)
N8A C19A 1.337(3)
N3A C8A 1.349(4)
N3A C4A 1.350(3)
N4A C9A 1.365(4)
N4A N5A 1.371(3)
N4A C8A 1.399(3)
N10A C22A 1.318(4)
N10A N9A 1.379(3)
N9A C20A 1.364(3)
N9A C19A 1.398(4)
N2A C3A 1.360(3)
N2A N1A 1.375(3)
N2A C4A 1.402(3)
N1A C1A 1.319(4)
N5A C11A 1.319(3)
C15A C16A 1.380(4)
C15A N7A 1.408(3)
N6A C12A 1.330(3)
N6A N7A 1.377(3)
C3A C2A 1.371(4)
C9A C10A 1.376(4)
C20A C21A 1.365(4)
N7A C14A 1.355(3)
C8A C7A 1.384(4)
C1A C2A 1.422(4)
C19A C18A 1.384(3)
C14A C13A 1.372(4)
C17A C16A 1.386(4)
C17A C18A 1.404(4)
C4A C5A 1.382(4)
C21A C22A 1.412(4)
C7A C6A 1.390(4)
C6A C5A 1.388(4)
C10A C11A 1.410(4)
C13A C12A 1.404(4)
Cu1B N3B 1.963(2)
Cu1B N8B 2.037(2)
Cu1B N5B 2.072(2)
Cu1B N1B 2.088(2)
Cu1B N6B 2.261(2)
Cu1B N10B 2.286(2)
N8B C15B 1.339(3)
N8B C19B 1.347(3)
N3B C8B 1.331(4)
N3B C4B 1.341(3)
N4B C9B 1.357(4)
N4B N5B 1.369(3)
N4B C8B 1.407(3)
N2B C3B 1.353(4)
N2B N1B 1.380(3)
N2B C4B 1.400(3)
N1B C1B 1.321(4)
N10B C22B 1.326(4)
N10B N9B 1.373(3)
N9B C20B 1.373(3)
N9B C19B 1.399(3)
N5B C11B 1.318(3)
C3B C2B 1.371(4)
C18B C19B 1.388(4)
C18B C17B 1.395(4)
N7B C14B 1.356(3)
N7B N6B 1.372(3)
N7B C15B 1.405(3)
N6B C12B 1.325(4)
C20B C21B 1.365(4)
C14B C13B 1.364(4)
C15B C16B 1.383(4)
C6B C7B 1.386(4)
C6B C5B 1.392(4)
C8B C7B 1.386(4)
C17B C16B 1.382(4)
C1B C2B 1.415(4)
C4B C5B 1.386(4)
C9B C10B 1.375(4)
C22B C21B 1.414(4)
C10B C11B 1.406(4)
C13B C12B 1.411(4)
F5A B2A 1.384(4)
F7A B2A 1.420(3)
F8A B2A 1.391(4)
F6A B2A 1.406(4)
F4B B1B 1.399(3)
F2B B1B 1.381(4)
F1B B1B 1.400(4)
F3B B1B 1.417(4)
F4A B1A 1.406(3)
F2A B1A 1.391(4)
F1A B1A 1.385(4)
F3A B1A 1.410(4)
